data_4505378
loop_
_publ_author_name
'Weil, Matthias'
'Lengauer, Christian'
'F\"uglein, Ekkehard'
'Baran, Enrique J.'

_publ_section_title
;
 The Reversible \a \\rightarrow \b Phase Transition of Cu2As2O7
;
_journal_issue 6
_journal_name_full 'Crystal Growth &amp; Design'
_journal_page_first 1229
_journal_paper_doi 10.1021/cg049782o
_journal_volume 4
_journal_year 2004
_chemical_formula_moiety 'Cu2 As2 O7'
_chemical_formula_sum 'As2 Cu2 O7'
_chemical_formula_weight 388.92
_chemical_name_common 'beta-copper arsenate'
_chemical_name_systematic 'beta-copper(II) pyroarsenate'
_space_group_IT_number 12
_symmetry_cell_setting monoclinic
_symmetry_Int_Tables_number 12
_symmetry_space_group_name_Hall '-C 2y'
_symmetry_space_group_name_H-M 'C 1 2/m 1'
_cell_angle_alpha 90.0
_cell_angle_beta 110.206(4)
_cell_angle_gamma 90.0
_cell_formula_units_Z 2
_cell_length_a 7.0987(3)
_cell_length_b 8.2777(4)
_cell_length_c 4.8666(2)
_cell_measurement_temperature 673(5)
_cell_volume 268.37(2)
_computing_cell_refinement 'Philips Pc-Riet Plus'
_computing_data_collection 'Philips Data Collector'
_computing_structure_refinement 'Philips Pc-Riet Plus'
_diffrn_ambient_temperature 673(5)
_diffrn_detector 'position sensitive'
_diffrn_detector_type Raytech
_diffrn_measurement_device_type 'Philips MPD'
_diffrn_radiation_monochromator Hybrid-Monochromator
_diffrn_radiation_source 'fine-focus sealed tube'
_diffrn_radiation_type 'Cu K\a'
_diffrn_radiation_wavelength 1.54056
_diffrn_source CuK\a
_diffrn_source_target Cu
_exptl_absorpt_coefficient_mu 23.585
_exptl_absorpt_correction_type none
_exptl_crystal_density_diffrn 4.813
_exptl_crystal_density_method 'not measured'
_pd_block_diffractogram_id WEI19
_pd_instr_location ' Institut fuer Mineralogie und Kristallographie, Universitaet Wien'
_pd_meas_2theta_range_inc 70.037
_pd_meas_2theta_range_max 80.021
_pd_meas_2theta_range_min 9.995
_pd_meas_number_of_points 6367
_pd_meas_scan_method cont
_pd_proc_2theta_range_inc 0.011
_pd_proc_2theta_range_max 80.021
_pd_proc_2theta_range_min 9.995
_pd_proc_ls_background_function 'points are set manually'
_pd_proc_ls_pref_orient_corr none
_pd_proc_ls_profile_function 'Pseudo Voigt'
_pd_proc_ls_prof_R_factor 0.141
_pd_proc_ls_prof_wR_expected 0.110
_pd_proc_ls_prof_wR_factor 0.184
_pd_proc_wavelength 1.54056
_pd_spec_mounting 'horizontal capillary, 0.3mm diameter'
_pd_spec_mount_mode transmission
_pd_spec_shape cylinder
_refine_ls_matrix_type Newton
_refine_ls_number_constraints 0
_refine_ls_number_parameters 33
_refine_ls_number_restraints 0
_refine_ls_R_I_factor 0.106
_refine_ls_weighting_details 'w = 1/y'
_refine_ls_weighting_scheme calc
_cod_data_source_file cg049782osi20040706_123518.cif
_cod_data_source_block CuAsbeta
_cod_depositor_comments
;
The following automatic conversions were performed:

'_refine_ls_weighting_scheme' value '1/y' was changed to 'calc'. New
tag '_refine_ls_weighting_details' was created. The value of the new
tag was set to 'w = 1/y'.

Automatic conversion script
Id: cif_fix_values 3143 2015-03-26 13:38:13Z robertas 
;
_cod_original_sg_symbol_H-M 'C 2/m'
_cod_database_code 4505378

loop_
_symmetry_equiv_pos_as_xyz
'x, y, z'
'x+1/2, y+1/2, z'
'-x, y, -z'
'-x+1/2, y+1/2, -z'
'-x, -y, -z'
'-x+1/2, -y+1/2, -z'
'x, -y, z'
'x+1/2, -y+1/2, z'

loop_
_atom_site_label
_atom_site_type_symbol
_atom_site_fract_x
_atom_site_fract_y
_atom_site_fract_z
_atom_site_occupancy
_atom_site_symmetry_multiplicity
_atom_site_Wyckoff_symbol
_atom_site_U_iso_or_equiv
Cu Cu 0.000 0.314(2) 0.5000 1.0 4 h 0.033(6)
As As 0.204(2) 0.000 -0.095(4) 1.0 4 i 0.016(18)
O1 O 0.000 0.000 0.000 1.0 2 a 0.122(44)
O2 O 0.397(8) 0.000 0.238(9) 1.0 4 i 0.041(20)
O3 O 0.225(7) 0.165(4) 0.697(9) 1.0 8 j 0.062(17)

loop_
_atom_type_symbol
_atom_type_description
_atom_type_scat_dispersion_real
_atom_type_scat_dispersion_imag
_atom_type_scat_source
O O-2 0.0492 0.0322 'International Tables Vol C Tables 4.2.6.8 and 6.1.1.4'
Cu Cu+2 -1.9646 0.5888 'International Tables Vol C Tables 4.2.6.8 and 6.1.1.4'
As As -0.9300 1.0051 'International Tables Vol C Tables 4.2.6.8 and 6.1.1.4'
